data_4067422
loop_
_publ_author_name
'Carver, Colin T.'
'Williams, Bryan N.'
'Ogilby, Kevin R.'
'Diaconescu, Paula L.'

_publ_section_title
;
 Coupling of Aromatic N-Heterocycles Mediated by Group 3 Complexes
;
_journal_issue 4
_journal_name_full Organometallics
_journal_page_first 835
_journal_paper_doi 10.1021/om900943m
_journal_volume 29
_journal_year 2010
_chemical_formula_moiety 'C77 H113 Fe2 N12 Sc2 Si4'
_chemical_formula_sum 'C77 H113 Fe2 N12 Sc2 Si4'
_chemical_formula_weight 1520.77
_chemical_name_systematic
; 
 ? 
;
_space_group_IT_number 2
_symmetry_cell_setting triclinic
_symmetry_space_group_name_Hall '-P 1'
_symmetry_space_group_name_H-M 'P -1'
_atom_sites_solution_hydrogens geom
_atom_sites_solution_primary direct
_atom_sites_solution_secondary difmap
_audit_creation_method SHELXL-97
_cell_angle_alpha 78.9600(10)
_cell_angle_beta 80.8620(10)
_cell_angle_gamma 81.2880(10)
_cell_formula_units_Z 2
_cell_length_a 11.7625(14)
_cell_length_b 17.923(2)
_cell_length_c 19.918(2)
_cell_measurement_reflns_used 4222
_cell_measurement_temperature 125(2)
_cell_measurement_theta_max 22.94
_cell_measurement_theta_min 3.86
_cell_volume 4037.2(8)
_computing_cell_refinement 'Bruker APEX11'
_computing_data_collection 'Bruker APEX11'
_computing_data_reduction 'Bruker SAINT'
_computing_molecular_graphics 'Bruker SHELXTL'
_computing_publication_material 'Bruker SHELXTL'
_computing_structure_refinement 'SHELXL-97 (Sheldrick, 1997)'
_computing_structure_solution 'SHELXS-97 (Sheldrick, 1990)'
_diffrn_ambient_temperature 125(2)
_diffrn_measured_fraction_theta_full 0.988
_diffrn_measured_fraction_theta_max 0.970
_diffrn_measurement_device_type 'CCD area detector'
_diffrn_measurement_method 'phi and omega scans'
_diffrn_radiation_monochromator graphite
_diffrn_radiation_source 'fine-focus sealed tube'
_diffrn_radiation_type MoK\a
_diffrn_radiation_wavelength 0.71073
_diffrn_reflns_av_R_equivalents 0.0528
_diffrn_reflns_av_sigmaI/netI 0.1037
_diffrn_reflns_limit_h_max 15
_diffrn_reflns_limit_h_min -15
_diffrn_reflns_limit_k_max 23
_diffrn_reflns_limit_k_min -23
_diffrn_reflns_limit_l_max 26
_diffrn_reflns_limit_l_min -26
_diffrn_reflns_number 36271
_diffrn_reflns_theta_full 25.00
_diffrn_reflns_theta_max 28.29
_diffrn_reflns_theta_min 3.82
_exptl_absorpt_coefficient_mu 0.621
_exptl_absorpt_correction_T_max 0.9756
_exptl_absorpt_correction_T_min 0.9126
_exptl_absorpt_correction_type multi-scan
_exptl_absorpt_process_details 'Sadabs (Bruker)'
_exptl_crystal_colour 'dark orange'
_exptl_crystal_density_diffrn 1.251
_exptl_crystal_density_method 'not measured'
_exptl_crystal_description block
_exptl_crystal_F_000 1618
_exptl_crystal_size_max 0.15
_exptl_crystal_size_mid 0.10
_exptl_crystal_size_min 0.04
_refine_diff_density_max 3.160
_refine_diff_density_min -1.286
_refine_diff_density_rms 0.093
_refine_ls_extinction_method none
_refine_ls_goodness_of_fit_ref 1.040
_refine_ls_hydrogen_treatment mixed
_refine_ls_matrix_type full
_refine_ls_number_parameters 987
_refine_ls_number_reflns 19461
_refine_ls_number_restraints 0
_refine_ls_restrained_S_all 1.040
_refine_ls_R_factor_all 0.1460
_refine_ls_R_factor_gt 0.0772
_refine_ls_shift/su_max 0.024
_refine_ls_shift/su_mean 0.001
_refine_ls_structure_factor_coef Fsqd
_refine_ls_weighting_details 'calc w=1/[\s^2^(Fo^2^)+(0.1048P)^2^+1.8172P] where P=(Fo^2^+2Fc^2^)/3'
_refine_ls_weighting_scheme calc
_refine_ls_wR_factor_gt 0.1867
_refine_ls_wR_factor_ref 0.2251
_reflns_number_gt 10721
_reflns_number_total 19461
_reflns_threshold_expression >2sigma(I)
_cod_data_source_file om900943m_si_003.cif
_cod_data_source_block 3-im-bipy
_cod_original_cell_volume 4037.3(8)
_cod_database_code 4067422

loop_
_symmetry_equiv_pos_as_xyz
'x, y, z'
'-x, -y, -z'

loop_
_atom_site_label
_atom_site_type_symbol
_atom_site_fract_x
_atom_site_fract_y
_atom_site_fract_z
_atom_site_U_iso_or_equiv
_atom_site_adp_type
_atom_site_occupancy
_atom_site_symmetry_multiplicity
_atom_site_calc_flag
_atom_site_refinement_flags
_atom_site_disorder_assembly
_atom_site_disorder_group
Sc1 Sc 0.09535(7) 0.65563(4) 0.30088(4) 0.02487(18) Uani 1 1 d . D .
Sc2 Sc 0.36666(7) 0.87234(5) 0.76356(4) 0.02844(19) Uani 1 1 d . E .
Fe1 Fe -0.10742(5) 0.73278(4) 0.40863(3) 0.03298(17) Uani 1 1 d . D .
Fe2 Fe 0.18134(6) 0.92108(4) 0.89515(4) 0.0429(2) Uani 1 1 d . E .
Si2 Si 0.26146(11) 0.59108(7) 0.43797(6) 0.0311(3) Uani 1 1 d . D .
Si3 Si 0.13217(15) 0.87199(11) 0.67464(9) 0.0630(5) Uani 1 1 d . . .
Si4 Si 0.56664(13) 0.79418(8) 0.87774(7) 0.0435(4) Uani 1 1 d . . .
N1 N -0.0638(3) 0.6752(2) 0.26466(18) 0.0318(8) Uani 1 1 d . . .
N2 N 0.1449(3) 0.6392(2) 0.39902(18) 0.0295(8) Uani 1 1 d . . .
N3 N 0.1685(3) 0.7667(2) 0.25251(18) 0.0324(8) Uani 1 1 d . . .
N4 N 0.2404(3) 0.6287(2) 0.22540(18) 0.0306(8) Uani 1 1 d . . .
N5 N 0.1136(3) 0.5279(2) 0.29553(18) 0.0347(9) Uani 1 1 d . . .
N6 N 0.1975(3) 0.8937(2) 0.7396(2) 0.0385(9) Uani 1 1 d . E .
N7 N 0.4391(4) 0.8453(2) 0.85514(19) 0.0384(9) Uani 1 1 d . E .
N8 N 0.4331(3) 0.9876(2) 0.7258(2) 0.0370(9) Uani 1 1 d . . .
N9 N 0.3910(3) 0.7474(2) 0.7463(2) 0.0371(9) Uani 1 1 d . . .
N10 N 0.4957(3) 0.8595(2) 0.67665(19) 0.0361(9) Uani 1 1 d . . .
C1 C 0.1465(4) 0.8434(3) 0.2586(3) 0.0431(12) Uani 1 1 d . D .
H1A H 0.0852 0.8649 0.2891 0.052 Uiso 1 1 calc R . .
C2 C 0.2248(4) 0.8832(3) 0.2149(3) 0.0450(12) Uani 1 1 d . . .
H2A H 0.2288 0.9367 0.2085 0.054 Uiso 1 1 calc R D .
N11 N 0.2972(4) 0.8306(2) 0.1818(2) 0.0467(11) Uani 1 1 d . B .
C4 C 0.3952(6) 0.8489(3) 0.1280(4) 0.083(2) Uani 1 1 d . . .
H4A H 0.3750 0.8990 0.1000 0.125 Uiso 1 1 calc R D .
H4B H 0.4119 0.8096 0.0984 0.125 Uiso 1 1 calc R . .
H4C H 0.4639 0.8501 0.1497 0.125 Uiso 1 1 calc R . .
C5 C 0.2599(4) 0.7610(2) 0.2060(2) 0.0350(10) Uani 1 1 d . B .
C6 C 0.3122(5) 0.6857(3) 0.1857(3) 0.0553(16) Uani 1 1 d . B .
C9 C 0.3674(6) 0.5405(4) 0.1643(4) 0.071(2) Uani 1 1 d . . .
H9A H 0.385(6) 0.495(4) 0.157(3) 0.086 Uiso 1 1 d . . .
C10 C 0.2769(4) 0.5566(3) 0.2121(2) 0.0328(10) Uani 1 1 d . B .
C11 C 0.2047(4) 0.4993(2) 0.2525(2) 0.0339(10) Uani 1 1 d . B .
C12 C 0.2231(5) 0.4218(3) 0.2491(3) 0.0498(14) Uani 1 1 d . . .
H12A H 0.2864 0.4023 0.2187 0.060 Uiso 1 1 calc R D .
C13 C 0.1502(6) 0.3730(3) 0.2896(3) 0.0590(16) Uani 1 1 d . D .
H13A H 0.1639 0.3197 0.2883 0.071 Uiso 1 1 calc R . .
C14 C 0.0559(5) 0.4026(3) 0.3327(3) 0.0542(15) Uani 1 1 d . . .
H14A H 0.0031 0.3703 0.3603 0.065 Uiso 1 1 calc R D .
C15 C 0.0412(5) 0.4806(3) 0.3340(2) 0.0433(12) Uani 1 1 d . D .
H15A H -0.0227 0.5013 0.3634 0.052 Uiso 1 1 calc R . .
C16 C 0.4187(5) 1.0592(3) 0.7448(3) 0.0436(12) Uani 1 1 d . . .
H16A H 0.3612 1.0758 0.7799 0.052 Uiso 1 1 calc R . .
C17 C 0.4984(5) 1.1021(3) 0.7061(3) 0.0505(13) Uani 1 1 d . . .
H17A H 0.5063 1.1535 0.7084 0.061 Uiso 1 1 calc R . .
N12 N 0.5658(4) 1.0566(2) 0.6628(2) 0.0524(12) Uani 1 1 d . . .
C19 C 0.6659(6) 1.0783(4) 0.6119(4) 0.080(2) Uani 1 1 d . . .
H19A H 0.6979 1.0354 0.5876 0.120 Uiso 1 1 calc R . .
H19B H 0.7257 1.0907 0.6357 0.120 Uiso 1 1 calc R . .
H19C H 0.6408 1.1231 0.5785 0.120 Uiso 1 1 calc R . .
C20 C 0.5222(4) 0.9878(3) 0.6760(3) 0.0429(12) Uani 1 1 d . . .
C21 C 0.5695(5) 0.9187(3) 0.6431(2) 0.0437(12) Uani 1 1 d . . .
H21A H 0.6492 0.9008 0.6558 0.052 Uiso 1 1 calc R . .
C22 C 0.5786(5) 0.9307(3) 0.5668(3) 0.0532(14) Uani 1 1 d . . .
H22A H 0.573(5) 0.983(3) 0.537(3) 0.064 Uiso 1 1 d . . .
C23 C 0.5907(5) 0.8665(4) 0.5393(3) 0.0597(16) Uani 1 1 d . . .
H23A H 0.6073 0.8695 0.4907 0.072 Uiso 1 1 calc R . .
C24 C 0.5787(4) 0.7935(3) 0.5828(3) 0.0477(13) Uani 1 1 d . . .
H24A H 0.6101 0.7467 0.5674 0.057 Uiso 1 1 calc R . .
C25 C 0.4649(4) 0.7301(3) 0.6900(2) 0.0358(10) Uani 1 1 d . . .
C26 C 0.4838(5) 0.6557(3) 0.6763(3) 0.0471(13) Uani 1 1 d . . .
H26A H 0.5350 0.6441 0.6367 0.057 Uiso 1 1 calc R . .
C27 C 0.4286(5) 0.5988(3) 0.7200(3) 0.0555(15) Uani 1 1 d . . .
H27A H 0.4423 0.5476 0.7113 0.067 Uiso 1 1 calc R . .
C28 C 0.3522(5) 0.6178(3) 0.7771(3) 0.0509(13) Uani 1 1 d . . .
H28A H 0.3116 0.5801 0.8077 0.061 Uiso 1 1 calc R . .
C29 C 0.3372(5) 0.6920(3) 0.7880(3) 0.0446(12) Uani 1 1 d . . .
H29A H 0.2859 0.7047 0.8272 0.053 Uiso 1 1 calc R . .
C30 C -0.1379(4) 0.7150(3) 0.3122(2) 0.0328(10) Uani 1 1 d . D .
C31 C -0.2213(4) 0.6845(3) 0.3672(2) 0.0367(10) Uani 1 1 d . . .
H31A H -0.2367 0.6299 0.3794 0.044 Uiso 1 1 calc R D .
C32 C -0.2802(4) 0.7458(3) 0.4010(3) 0.0428(12) Uani 1 1 d . D .
H32A H -0.3443 0.7414 0.4405 0.051 Uiso 1 1 calc R . .
C33 C -0.2323(4) 0.8142(3) 0.3687(3) 0.0415(11) Uani 1 1 d . . .
H33A H -0.2565 0.8661 0.3815 0.050 Uiso 1 1 calc R D .
C34 C -0.1444(4) 0.7955(3) 0.3146(2) 0.0371(11) Uani 1 1 d . D .
H34A H -0.0949 0.8321 0.2835 0.045 Uiso 1 1 calc R . .
C35 C 0.0550(4) 0.6802(3) 0.4369(2) 0.0317(10) Uani 1 1 d . D .
C36 C -0.0409(4) 0.6504(3) 0.4839(2) 0.0428(12) Uani 1 1 d . . .
H36A H -0.0558 0.5956 0.4945 0.051 Uiso 1 1 calc R D .
C37 C -0.1101(5) 0.7116(4) 0.5130(3) 0.0555(15) Uani 1 1 d . D .
H37A H -0.1809 0.7069 0.5480 0.067 Uiso 1 1 calc R . .
C38 C -0.0626(5) 0.7799(4) 0.4839(3) 0.0559(15) Uani 1 1 d . . .
H38A H -0.0931 0.8320 0.4949 0.067 Uiso 1 1 calc R D .
C39 C 0.0378(4) 0.7615(3) 0.4372(3) 0.0429(12) Uani 1 1 d . D .
H39A H 0.0885 0.7991 0.4088 0.051 Uiso 1 1 calc R . .
C45 C 0.2149(5) 0.5443(3) 0.5289(3) 0.0499(13) Uani 1 1 d . . .
H45A H 0.1568 0.5104 0.5289 0.075 Uiso 1 1 calc R D .
H45B H 0.1812 0.5837 0.5567 0.075 Uiso 1 1 calc R . .
H45C H 0.2823 0.5142 0.5485 0.075 Uiso 1 1 calc R . .
C46 C 0.3339(5) 0.5145(3) 0.3893(3) 0.0560(15) Uani 1 1 d . . .
H46A H 0.3638 0.5376 0.3424 0.084 Uiso 1 1 calc R D .
H46B H 0.2778 0.4800 0.3872 0.084 Uiso 1 1 calc R . .
H46C H 0.3982 0.4854 0.4126 0.084 Uiso 1 1 calc R . .
C47 C 0.3726(4) 0.6549(3) 0.4428(3) 0.0485(13) Uani 1 1 d . . .
C48 C 0.4086(5) 0.7001(4) 0.3699(3) 0.072(2) Uani 1 1 d . D .
H48A H 0.4726 0.7287 0.3714 0.108 Uiso 1 1 calc R . .
H48B H 0.3422 0.7359 0.3548 0.108 Uiso 1 1 calc R . .
H48C H 0.4336 0.6642 0.3374 0.108 Uiso 1 1 calc R . .
C49 C 0.3250(6) 0.7116(4) 0.4915(4) 0.082(2) Uani 1 1 d . D .
H49A H 0.3861 0.7415 0.4952 0.123 Uiso 1 1 calc R . .
H49B H 0.2984 0.6836 0.5372 0.123 Uiso 1 1 calc R . .
H49C H 0.2597 0.7461 0.4734 0.123 Uiso 1 1 calc R . .
C50 C 0.4826(5) 0.6069(3) 0.4685(4) 0.0696(19) Uani 1 1 d . D .
H50A H 0.5398 0.6410 0.4696 0.104 Uiso 1 1 calc R . .
H50B H 0.5155 0.5707 0.4373 0.104 Uiso 1 1 calc R . .
H50C H 0.4623 0.5785 0.5151 0.104 Uiso 1 1 calc R . .
C51 C 0.1322(4) 0.9200(3) 0.7973(3) 0.0407(11) Uani 1 1 d . . .
C52 C 0.0611(4) 0.8792(3) 0.8531(3) 0.0504(14) Uani 1 1 d . E .
H52A H 0.0506 0.8239 0.8587 0.060 Uiso 1 1 calc R . .
C53 C 0.0066(5) 0.9300(4) 0.8991(3) 0.0651(18) Uani 1 1 d . . .
H53A H -0.0498 0.9168 0.9414 0.078 Uiso 1 1 calc R E .
C54 C 0.0454(5) 1.0020(4) 0.8744(3) 0.0624(17) Uani 1 1 d . E .
H54A H 0.0214 1.0488 0.8962 0.075 Uiso 1 1 calc R . .
C55 C 0.1234(4) 0.9971(3) 0.8121(3) 0.0475(13) Uani 1 1 d . E .
H55A H 0.1650 1.0395 0.7836 0.057 Uiso 1 1 calc R . .
C56 C 0.3536(4) 0.8723(3) 0.9055(2) 0.0401(11) Uani 1 1 d . . .
C57 C 0.2713(5) 0.8297(3) 0.9521(3) 0.0551(15) Uani 1 1 d . E .
H57A H 0.2637 0.7745 0.9540 0.066 Uiso 1 1 calc R . .
C58 C 0.2021(6) 0.8786(4) 0.9954(3) 0.0697(18) Uani 1 1 d . . .
H58A H 0.1393 0.8635 1.0335 0.084 Uiso 1 1 calc R E .
C59 C 0.2388(6) 0.9513(4) 0.9759(3) 0.0622(16) Uani 1 1 d . E .
H59A H 0.2063 0.9972 0.9978 0.075 Uiso 1 1 calc R . .
C60 C 0.3283(5) 0.9492(3) 0.9202(3) 0.0455(12) Uani 1 1 d . E .
H60A H 0.3697 0.9935 0.8958 0.055 Uiso 1 1 calc R . .
C63 C 0.0099(7) 0.9435(5) 0.6471(4) 0.091(2) Uani 1 1 d . E .
C64 C 0.0492(7) 1.0241(4) 0.6282(5) 0.090(2) Uani 1 1 d . . .
H64A H 0.0730 1.0378 0.6688 0.135 Uiso 1 1 calc R E .
H64B H -0.0152 1.0615 0.6126 0.135 Uiso 1 1 calc R . .
H64C H 0.1148 1.0243 0.5911 0.135 Uiso 1 1 calc R . .
C65 C -0.0904(6) 0.9507(5) 0.7071(4) 0.091(2) Uani 1 1 d . . .
H65A H -0.1589 0.9809 0.6889 0.136 Uiso 1 1 calc R E .
H65B H -0.0665 0.9762 0.7410 0.136 Uiso 1 1 calc R . .
H65C H -0.1091 0.8995 0.7293 0.136 Uiso 1 1 calc R . .
C66 C -0.0341(8) 0.9236(5) 0.5846(4) 0.105(3) Uani 1 1 d . . .
H66A H -0.1016 0.9602 0.5726 0.158 Uiso 1 1 calc R E .
H66B H -0.0563 0.8716 0.5963 0.158 Uiso 1 1 calc R . .
H66C H 0.0277 0.9263 0.5453 0.158 Uiso 1 1 calc R . .
C67 C 0.6611(6) 0.7695(5) 0.7974(4) 0.090(3) Uani 1 1 d . F .
H67A H 0.6731 0.8166 0.7644 0.136 Uiso 1 1 calc R . .
H67B H 0.6231 0.7362 0.7768 0.136 Uiso 1 1 calc R . .
H67C H 0.7362 0.7429 0.8094 0.136 Uiso 1 1 calc R . .
C69 C 0.6559(4) 0.8507(3) 0.9163(3) 0.0474(13) Uani 1 1 d . F .
C70 C 0.6689(6) 0.9277(3) 0.8712(4) 0.086(2) Uani 1 1 d . . .
H70A H 0.7165 0.9556 0.8914 0.128 Uiso 1 1 calc R F .
H70B H 0.5921 0.9572 0.8679 0.128 Uiso 1 1 calc R . .
H70C H 0.7064 0.9203 0.8249 0.128 Uiso 1 1 calc R . .
C71 C 0.5974(5) 0.8650(5) 0.9884(3) 0.076(2) Uani 1 1 d . . .
H71A H 0.6501 0.8877 1.0099 0.113 Uiso 1 1 calc R F .
H71B H 0.5796 0.8163 1.0172 0.113 Uiso 1 1 calc R . .
H71C H 0.5255 0.9001 0.9840 0.113 Uiso 1 1 calc R . .
C72 C 0.7775(5) 0.8045(4) 0.9236(3) 0.0627(16) Uani 1 1 d . . .
H72A H 0.8197 0.8296 0.9497 0.094 Uiso 1 1 calc R F .
H72B H 0.8211 0.8023 0.8777 0.094 Uiso 1 1 calc R . .
H72C H 0.7683 0.7523 0.9480 0.094 Uiso 1 1 calc R . .
C73 C 0.5190(4) 0.7951(3) 0.6481(2) 0.0375(11) Uani 1 1 d . . .
C74 C 0.0049(6) 0.6046(5) 0.1416(3) 0.096(3) Uani 1 1 d . . .
H74A H 0.0732 0.5912 0.1661 0.144 Uiso 1 1 calc R A 3
H74B H 0.0294 0.6236 0.0927 0.144 Uiso 1 1 calc R A 3
H74C H -0.0345 0.5592 0.1460 0.144 Uiso 1 1 calc R A 3
C102 C 0.1696(5) 0.5740(3) 0.9248(3) 0.0471(13) Uani 1 1 d . . .
H10A H 0.2177 0.6087 0.8912 0.057 Uiso 1 1 calc R . .
H10B H 0.1709 0.5277 0.9044 0.057 Uiso 1 1 calc R . .
C101 C 0.0599(8) 0.6090(7) 0.9298(5) 0.119(3) Uani 1 1 d . . .
H10C H 0.0585 0.6577 0.9466 0.143 Uiso 1 1 calc R . .
H10D H 0.0115 0.5762 0.9652 0.143 Uiso 1 1 calc R . .
C104 C 0.3436(8) 0.5140(5) 0.9705(5) 0.112(3) Uani 1 1 d . . .
H10E H 0.3763 0.5021 1.0142 0.169 Uiso 1 1 calc R . .
H10F H 0.3907 0.5481 0.9367 0.169 Uiso 1 1 calc R . .
H10G H 0.3434 0.4665 0.9531 0.169 Uiso 1 1 calc R . .
C103 C 0.2229(8) 0.5524(7) 0.9821(5) 0.128(4) Uani 1 1 d . . .
H10M H 0.1763 0.5172 1.0161 0.154 Uiso 1 1 calc R . .
H10H H 0.2240 0.5984 1.0026 0.154 Uiso 1 1 calc R . .
C100 C 0.0069(8) 0.6257(5) 0.8664(5) 0.105(3) Uani 1 1 d . . .
H10I H -0.0728 0.6505 0.8755 0.157 Uiso 1 1 calc R . .
H10J H 0.0060 0.5778 0.8496 0.157 Uiso 1 1 calc R . .
H10K H 0.0518 0.6599 0.8314 0.157 Uiso 1 1 calc R . .
C7A C 0.3511(7) 0.6828(5) 0.1170(4) 0.043(2) Uani 0.60 1 d P B 1
H7AA H 0.3567 0.7273 0.0826 0.052 Uiso 0.60 1 calc PR B 1
C8A C 0.3805(8) 0.6109(5) 0.1032(4) 0.046(2) Uani 0.60 1 d P B 1
H8AA H 0.4086 0.6027 0.0574 0.055 Uiso 0.60 1 calc PR B 1
C8B C 0.4625(9) 0.5852(6) 0.1671(6) 0.036(3) Uani 0.40 1 d P B 2
H8BA H 0.5416 0.5636 0.1651 0.043 Uiso 0.40 1 calc PR B 2
C7B C 0.4266(8) 0.6596(6) 0.1726(6) 0.032(2) Uani 0.40 1 d P B 2
H7BA H 0.4826 0.6941 0.1673 0.039 Uiso 0.40 1 calc PR B 2
C80 C -0.0970(9) 0.7813(5) 0.1237(5) 0.120(3) Uani 1 1 d . . .
H80A H -0.1578 0.7897 0.0937 0.181 Uiso 1 1 calc R C 3
H80B H -0.0209 0.7823 0.0954 0.181 Uiso 1 1 calc R C 3
H80C H -0.1094 0.8219 0.1519 0.181 Uiso 1 1 calc R C 3
Si1A Si -0.1024(2) 0.6852(2) 0.18207(13) 0.0441(6) Uani 0.60 1 d P D 3
C82A C -0.2533(9) 0.6607(6) 0.1823(5) 0.058(3) Uani 0.60 1 d P D 3
C83A C -0.3376(14) 0.7298(9) 0.2085(10) 0.078(5) Uani 0.60 1 d P D 3
H83A H -0.4182 0.7223 0.2078 0.117 Uiso 0.60 1 calc PR D 3
H83B H -0.3207 0.7779 0.1782 0.117 Uiso 0.60 1 calc PR D 3
H83C H -0.3262 0.7320 0.2557 0.117 Uiso 0.60 1 calc PR D 3
C84A C -0.2707(14) 0.6554(9) 0.1076(7) 0.075(5) Uani 0.60 1 d P D 3
H84A H -0.3449 0.6363 0.1086 0.112 Uiso 0.60 1 calc PR D 3
H84B H -0.2073 0.6202 0.0884 0.112 Uiso 0.60 1 calc PR D 3
H84C H -0.2710 0.7063 0.0788 0.112 Uiso 0.60 1 calc PR D 3
C85A C -0.2763(12) 0.5854(8) 0.2295(8) 0.075(4) Uani 0.60 1 d P D 3
H85A H -0.3555 0.5756 0.2281 0.112 Uiso 0.60 1 calc PR D 3
H85B H -0.2673 0.5887 0.2769 0.112 Uiso 0.60 1 calc PR D 3
H85C H -0.2209 0.5436 0.2140 0.112 Uiso 0.60 1 calc PR D 3
Si1B Si -0.1165(3) 0.6402(2) 0.2038(2) 0.0355(8) Uani 0.40 1 d P D 4
C81B C -0.2146(16) 0.5661(10) 0.2414(11) 0.058(5) Uani 0.40 1 d P D 4
H81A H -0.1828 0.5320 0.2804 0.086 Uiso 0.40 1 calc PR D 4
H81B H -0.2212 0.5361 0.2061 0.086 Uiso 0.40 1 calc PR D 4
H81C H -0.2916 0.5910 0.2573 0.086 Uiso 0.40 1 calc PR D 4
C82B C -0.1987(12) 0.7209(8) 0.1480(7) 0.049(3) Uani 0.40 1 d P D 4
C83B C -0.292(4) 0.7677(16) 0.1830(17) 0.17(2) Uani 0.40 1 d P D 4
H83D H -0.3413 0.7974 0.1495 0.262 Uiso 0.40 1 calc PR D 4
H83E H -0.2592 0.8027 0.2048 0.262 Uiso 0.40 1 calc PR D 4
H83F H -0.3382 0.7346 0.2184 0.262 Uiso 0.40 1 calc PR D 4
C84B C -0.2440(16) 0.6902(11) 0.0926(10) 0.051(4) Uani 0.40 1 d P D 4
H84D H -0.2828 0.7328 0.0623 0.077 Uiso 0.40 1 calc PR D 4
H84E H -0.2993 0.6541 0.1144 0.077 Uiso 0.40 1 calc PR D 4
H84F H -0.1790 0.6638 0.0653 0.077 Uiso 0.40 1 calc PR D 4
C61A C 0.2471(6) 0.8677(5) 0.5955(4) 0.070(2) Uani 0.80 1 d P E 5
H61A H 0.3078 0.8250 0.6060 0.105 Uiso 0.80 1 calc PR E 5
H61B H 0.2814 0.9158 0.5833 0.105 Uiso 0.80 1 calc PR E 5
H61C H 0.2109 0.8601 0.5567 0.105 Uiso 0.80 1 calc PR E 5
C62A C 0.0774(12) 0.7773(5) 0.6967(6) 0.108(4) Uani 0.80 1 d P E 5
H62A H 0.0037 0.7813 0.7274 0.161 Uiso 0.80 1 calc PR E 5
H62B H 0.1342 0.7396 0.7200 0.161 Uiso 0.80 1 calc PR E 5
H62C H 0.0653 0.7610 0.6544 0.161 Uiso 0.80 1 calc PR E 5
C61B C 0.234(3) 0.9569(18) 0.5895(14) 0.058(8) Uani 0.20 1 d P E 6
H61D H 0.3172 0.9396 0.5870 0.087 Uiso 0.20 1 calc PR E 6
H61E H 0.2179 1.0084 0.6014 0.087 Uiso 0.20 1 calc PR E 6
H61F H 0.2086 0.9580 0.5447 0.087 Uiso 0.20 1 calc PR E 6
C62B C 0.191(3) 0.7763(15) 0.6509(18) 0.058(8) Uani 0.20 1 d P E 6
H62D H 0.1333 0.7576 0.6302 0.087 Uiso 0.20 1 calc PR E 6
H62E H 0.2096 0.7401 0.6925 0.087 Uiso 0.20 1 calc PR E 6
H62F H 0.2619 0.7811 0.6177 0.087 Uiso 0.20 1 calc PR E 6
C68 C 0.5405(7) 0.7052(4) 0.9415(5) 0.120(4) Uani 1 1 d . F 6
H68A H 0.4856 0.7186 0.9811 0.180 Uiso 1 1 calc R F 6
H68B H 0.6140 0.6803 0.9573 0.180 Uiso 1 1 calc R F 6
H68C H 0.5083 0.6701 0.9196 0.180 Uiso 1 1 calc R F 6

loop_
_atom_site_aniso_label
_atom_site_aniso_U_11
_atom_site_aniso_U_22
_atom_site_aniso_U_33
_atom_site_aniso_U_23
_atom_site_aniso_U_13
_atom_site_aniso_U_12
Sc1 0.0248(4) 0.0251(4) 0.0237(4) -0.0066(3) 0.0018(3) -0.0017(3)
Sc2 0.0294(4) 0.0265(4) 0.0285(4) -0.0085(3) -0.0009(3) 0.0011(3)
Fe1 0.0284(3) 0.0402(4) 0.0288(3) -0.0117(3) 0.0029(3) 0.0010(3)
Fe2 0.0429(4) 0.0455(4) 0.0425(4) -0.0228(3) 0.0096(3) -0.0088(3)
Si2 0.0307(6) 0.0307(6) 0.0323(6) -0.0068(5) -0.0043(5) -0.0032(5)
Si3 0.0520(10) 0.0783(12) 0.0645(11) -0.0329(9) -0.0204(8) 0.0131(9)
Si4 0.0600(9) 0.0292(7) 0.0451(8) -0.0073(6) -0.0232(7) 0.0006(6)
N1 0.0268(19) 0.041(2) 0.0288(19) -0.0114(16) -0.0007(15) -0.0038(16)
N2 0.0254(18) 0.035(2) 0.0283(18) -0.0115(15) -0.0008(15) 0.0003(15)
N3 0.032(2) 0.0280(19) 0.034(2) -0.0027(15) 0.0017(16) -0.0018(15)
N4 0.0319(19) 0.0282(19) 0.0272(18) -0.0037(15) 0.0028(15) 0.0020(15)
N5 0.044(2) 0.029(2) 0.0280(19) -0.0026(15) 0.0017(17) -0.0039(17)
N6 0.031(2) 0.044(2) 0.043(2) -0.0194(18) -0.0018(17) 0.0029(17)
N7 0.054(2) 0.029(2) 0.031(2) -0.0126(16) -0.0043(18) 0.0069(18)
N8 0.037(2) 0.033(2) 0.040(2) -0.0043(17) -0.0078(18) -0.0013(17)
N9 0.039(2) 0.033(2) 0.040(2) -0.0095(17) -0.0052(18) -0.0021(17)
N10 0.038(2) 0.032(2) 0.036(2) -0.0084(17) -0.0026(17) 0.0015(16)
C1 0.042(3) 0.032(3) 0.052(3) -0.008(2) 0.008(2) -0.008(2)
C2 0.043(3) 0.029(2) 0.059(3) -0.006(2) 0.007(2) -0.004(2)
N11 0.041(2) 0.037(2) 0.051(3) 0.0044(19) 0.011(2) -0.0048(18)
C4 0.070(4) 0.042(3) 0.109(6) 0.005(3) 0.050(4) -0.006(3)
C5 0.031(2) 0.030(2) 0.036(2) 0.0030(19) 0.0049(19) -0.0022(18)
C6 0.055(3) 0.036(3) 0.054(3) 0.003(2) 0.031(3) 0.005(2)
C9 0.059(4) 0.055(4) 0.101(5) -0.050(4) 0.044(4) -0.022(3)
C10 0.033(2) 0.039(3) 0.026(2) -0.0114(19) -0.0022(18) 0.0013(19)
C11 0.045(3) 0.029(2) 0.025(2) -0.0074(18) 0.0013(19) 0.0012(19)
C12 0.063(3) 0.034(3) 0.044(3) -0.011(2) 0.016(3) 0.004(2)
C13 0.091(5) 0.033(3) 0.047(3) -0.011(2) 0.012(3) -0.009(3)
C14 0.083(4) 0.034(3) 0.041(3) -0.012(2) 0.014(3) -0.014(3)
C15 0.056(3) 0.038(3) 0.032(3) -0.007(2) 0.008(2) -0.006(2)
C16 0.048(3) 0.031(3) 0.051(3) -0.012(2) -0.005(2) 0.000(2)
C17 0.061(4) 0.029(3) 0.060(3) -0.009(2) -0.003(3) -0.008(2)
N12 0.059(3) 0.042(3) 0.054(3) -0.004(2) 0.004(2) -0.018(2)
C19 0.079(5) 0.081(5) 0.078(5) -0.014(4) 0.023(4) -0.039(4)
C20 0.048(3) 0.035(3) 0.041(3) 0.000(2) -0.005(2) -0.002(2)
C21 0.045(3) 0.047(3) 0.035(3) -0.007(2) 0.004(2) -0.004(2)
C22 0.059(4) 0.053(3) 0.040(3) -0.003(3) 0.012(3) -0.011(3)
C23 0.066(4) 0.069(4) 0.042(3) -0.016(3) 0.013(3) -0.015(3)
C24 0.046(3) 0.051(3) 0.044(3) -0.020(2) 0.010(2) -0.002(2)
C25 0.038(3) 0.032(2) 0.039(3) -0.016(2) -0.004(2) 0.0043(19)
C26 0.054(3) 0.042(3) 0.046(3) -0.020(2) -0.002(2) 0.004(2)
C27 0.072(4) 0.035(3) 0.060(4) -0.016(3) -0.002(3) -0.005(3)
C28 0.065(4) 0.035(3) 0.054(3) -0.013(2) 0.000(3) -0.011(3)
C29 0.049(3) 0.041(3) 0.041(3) -0.010(2) 0.005(2) -0.008(2)
C30 0.025(2) 0.043(3) 0.030(2) -0.0112(19) -0.0030(18) 0.0021(19)
C31 0.026(2) 0.049(3) 0.035(2) -0.009(2) 0.0018(19) -0.009(2)
C32 0.025(2) 0.062(3) 0.042(3) -0.016(2) -0.001(2) -0.001(2)
C33 0.037(3) 0.041(3) 0.046(3) -0.015(2) -0.004(2) 0.007(2)
C34 0.037(3) 0.033(2) 0.039(3) -0.002(2) -0.005(2) -0.001(2)
C35 0.034(2) 0.036(2) 0.027(2) -0.0118(19) -0.0046(18) -0.0012(19)
C36 0.039(3) 0.060(3) 0.028(2) -0.004(2) -0.003(2) -0.006(2)
C37 0.043(3) 0.091(5) 0.029(3) -0.020(3) 0.002(2) 0.011(3)
C38 0.051(3) 0.072(4) 0.051(3) -0.041(3) -0.011(3) 0.016(3)
C39 0.046(3) 0.045(3) 0.044(3) -0.022(2) -0.011(2) -0.002(2)
C45 0.043(3) 0.057(3) 0.046(3) 0.005(3) -0.008(2) -0.013(3)
C46 0.051(3) 0.056(3) 0.061(4) -0.019(3) -0.024(3) 0.019(3)
C47 0.042(3) 0.037(3) 0.068(4) 0.003(3) -0.021(3) -0.013(2)
C48 0.054(4) 0.075(4) 0.081(5) 0.025(4) -0.017(3) -0.029(3)
C49 0.089(5) 0.060(4) 0.117(6) -0.034(4) -0.049(5) -0.009(4)
C50 0.048(3) 0.053(4) 0.109(5) 0.015(3) -0.039(4) -0.019(3)
C51 0.027(2) 0.045(3) 0.054(3) -0.020(2) -0.002(2) -0.004(2)
C52 0.042(3) 0.055(3) 0.061(3) -0.027(3) 0.005(3) -0.017(3)
C53 0.039(3) 0.088(5) 0.075(4) -0.045(4) 0.018(3) -0.014(3)
C54 0.037(3) 0.067(4) 0.091(5) -0.052(4) 0.004(3) 0.005(3)
C55 0.034(3) 0.042(3) 0.069(4) -0.023(3) -0.005(2) 0.004(2)
C56 0.056(3) 0.037(3) 0.029(2) -0.011(2) -0.006(2) -0.005(2)
C57 0.087(4) 0.049(3) 0.029(3) -0.007(2) -0.002(3) -0.013(3)
C58 0.088(5) 0.085(5) 0.036(3) -0.023(3) 0.014(3) -0.019(4)
C59 0.076(4) 0.065(4) 0.051(3) -0.035(3) 0.001(3) -0.005(3)
C60 0.053(3) 0.043(3) 0.046(3) -0.023(2) -0.002(2) -0.005(2)
C63 0.074(5) 0.121(7) 0.083(5) -0.046(5) -0.015(4) 0.006(5)
C64 0.103(6) 0.042(4) 0.132(7) -0.029(4) -0.035(5) 0.006(4)
C65 0.055(4) 0.122(7) 0.102(6) -0.053(5) -0.005(4) 0.006(4)
C66 0.117(7) 0.112(6) 0.107(6) -0.052(5) -0.067(6) 0.018(5)
C67 0.075(4) 0.124(6) 0.083(5) -0.074(5) -0.047(4) 0.063(4)
C69 0.041(3) 0.055(3) 0.049(3) -0.020(3) 0.009(2) -0.018(2)
C70 0.066(4) 0.050(4) 0.131(7) -0.013(4) 0.029(4) -0.025(3)
C71 0.038(3) 0.129(6) 0.074(4) -0.058(4) -0.009(3) 0.000(4)
C72 0.037(3) 0.080(4) 0.074(4) -0.025(3) 0.010(3) -0.020(3)
C73 0.038(3) 0.041(3) 0.033(2) -0.011(2) -0.007(2) 0.004(2)
C74 0.063(4) 0.176(8) 0.064(4) -0.076(5) -0.021(3) 0.027(5)
C102 0.047(3) 0.055(3) 0.028(3) -0.001(2) 0.004(2) 0.007(2)
C101 0.097(7) 0.177(10) 0.081(6) -0.027(6) -0.004(5) -0.013(7)
C104 0.104(7) 0.126(8) 0.100(7) -0.026(6) -0.032(5) 0.035(6)
C103 0.086(6) 0.211(12) 0.084(6) -0.036(7) 0.010(5) -0.012(7)
C100 0.110(7) 0.096(6) 0.101(7) -0.007(5) -0.026(5) 0.006(5)
C7A 0.052(5) 0.043(5) 0.031(4) -0.005(4) 0.007(4) -0.013(4)
C8A 0.057(5) 0.040(5) 0.037(4) -0.009(4) 0.007(4) -0.008(4)
C8B 0.026(6) 0.031(6) 0.046(7) -0.013(5) 0.010(5) 0.004(4)
C7B 0.014(5) 0.034(6) 0.045(7) -0.006(5) 0.008(4) -0.003(4)
C80 0.130(8) 0.101(7) 0.120(7) 0.035(5) -0.006(6) -0.061(6)
Si1A 0.0354(13) 0.069(2) 0.0316(14) -0.0129(13) -0.0031(10) -0.0142(14)
C82A 0.064(6) 0.065(6) 0.051(6) 0.003(5) -0.026(5) -0.024(5)
C83A 0.059(7) 0.091(13) 0.080(10) -0.024(9) -0.035(7) 0.041(8)
C84A 0.080(10) 0.098(12) 0.061(8) 0.005(8) -0.043(7) -0.047(8)
C85A 0.077(10) 0.066(9) 0.082(10) 0.003(7) -0.013(8) -0.032(7)
Si1B 0.0323(18) 0.044(2) 0.034(2) -0.0132(17) -0.0110(15) -0.0024(16)
C81B 0.071(13) 0.038(9) 0.075(11) -0.008(8) -0.037(10) -0.017(8)
C82B 0.057(8) 0.057(9) 0.037(7) 0.002(6) -0.022(6) -0.018(7)
C83B 0.30(6) 0.10(2) 0.14(3) -0.08(2) -0.17(4) 0.15(3)
C84B 0.047(10) 0.063(12) 0.046(9) 0.000(9) -0.023(8) -0.010(8)
C61A 0.045(4) 0.119(7) 0.051(4) -0.038(5) -0.013(3) 0.011(4)
C62A 0.180(12) 0.062(6) 0.109(8) -0.001(5) -0.072(8) -0.065(7)
C61B 0.056(18) 0.07(2) 0.043(15) -0.025(14) 0.022(13) -0.015(15)
C62B 0.053(17) 0.040(15) 0.09(2) -0.039(15) -0.023(16) 0.018(13)
C68 0.102(6) 0.057(4) 0.203(10) 0.063(5) -0.103(7) -0.041(4)

loop_
_atom_type_symbol
_atom_type_description
_atom_type_scat_dispersion_real
_atom_type_scat_dispersion_imag
_atom_type_scat_source
C C 0.0033 0.0016 'International Tables Vol C Tables 4.2.6.8 and 6.1.1.4'
H H 0.0000 0.0000 'International Tables Vol C Tables 4.2.6.8 and 6.1.1.4'
N N 0.0061 0.0033 'International Tables Vol C Tables 4.2.6.8 and 6.1.1.4'
Si Si 0.0817 0.0704 'International Tables Vol C Tables 4.2.6.8 and 6.1.1.4'
Sc Sc 0.2519 0.3716 'International Tables Vol C Tables 4.2.6.8 and 6.1.1.4'
Fe Fe 0.3463 0.8444 'International Tables Vol C Tables 4.2.6.8 and 6.1.1.4'

loop_
_geom_angle_atom_site_label_1
_geom_angle_atom_site_label_2
_geom_angle_atom_site_label_3
_geom_angle
N1 Sc1 N2 133.48(14)
N1 Sc1 N4 114.35(14)
N2 Sc1 N4 111.33(14)
N1 Sc1 N3 100.90(14)
N2 Sc1 N3 100.40(14)
N4 Sc1 N3 72.66(13)
N1 Sc1 N5 91.83(14)
N2 Sc1 N5 95.01(14)
N4 Sc1 N5 70.82(13)
N3 Sc1 N5 143.40(13)
N1 Sc1 C30 29.29(13)
N2 Sc1 C30 107.07(13)
N4 Sc1 C30 141.43(14)
N3 Sc1 C30 97.36(13)
N5 Sc1 C30 109.57(14)
N1 Sc1 C35 107.08(13)
N2 Sc1 C35 29.06(13)
N4 Sc1 C35 138.48(14)
N3 Sc1 C35 97.57(13)
N5 Sc1 C35 111.34(13)
C30 Sc1 C35 78.84(13)
N1 Sc1 Fe1 68.60(10)
N2 Sc1 Fe1 68.64(9)
N4 Sc1 Fe1 167.85(10)
N3 Sc1 Fe1 95.28(9)
N5 Sc1 Fe1 121.28(10)
C30 Sc1 Fe1 39.53(9)
C35 Sc1 Fe1 39.72(9)
N7 Sc2 N6 134.28(16)
N7 Sc2 N10 111.22(16)
N6 Sc2 N10 113.84(15)
N7 Sc2 N8 97.09(15)
N6 Sc2 N8 102.83(15)
N10 Sc2 N8 73.05(14)
N7 Sc2 N9 93.88(14)
N6 Sc2 N9 93.63(15)
N10 Sc2 N9 70.77(14)
N8 Sc2 N9 143.75(14)
N7 Sc2 C51 107.11(15)
N6 Sc2 C51 29.24(14)
N10 Sc2 C51 141.59(15)
N8 Sc2 C51 100.08(14)
N9 Sc2 C51 109.47(14)
N7 Sc2 C56 28.77(15)
N6 Sc2 C56 107.20(15)
N10 Sc2 C56 138.95(15)
N8 Sc2 C56 97.32(14)
N9 Sc2 C56 108.42(14)
C51 Sc2 C56 78.80(15)
N7 Sc2 Fe2 68.08(11)
N6 Sc2 Fe2 68.84(11)
N10 Sc2 Fe2 170.32(11)
N8 Sc2 Fe2 97.34(10)
N9 Sc2 Fe2 118.78(10)
C51 Sc2 Fe2 39.77(11)
C56 Sc2 Fe2 39.35(11)
C38 Fe1 C32 115.8(2)
C38 Fe1 C37 40.5(2)
C32 Fe1 C37 101.0(2)
C38 Fe1 C39 40.8(2)
C32 Fe1 C39 154.05(19)
C37 Fe1 C39 68.0(2)
C38 Fe1 C33 103.0(2)
C32 Fe1 C33 40.7(2)
C37 Fe1 C33 117.5(2)
C39 Fe1 C33 121.9(2)
C38 Fe1 C31 152.5(2)
C32 Fe1 C31 40.95(19)
C37 Fe1 C31 118.4(2)
C39 Fe1 C31 164.91(18)
C33 Fe1 C31 68.7(2)
C38 Fe1 C36 68.5(2)
C32 Fe1 C36 119.8(2)
C37 Fe1 C36 40.7(2)
C39 Fe1 C36 68.0(2)
C33 Fe1 C36 154.62(19)
C31 Fe1 C36 107.3(2)
C38 Fe1 C34 123.2(2)
C32 Fe1 C34 68.1(2)
C37 Fe1 C34 155.8(2)
C39 Fe1 C34 112.0(2)
C33 Fe1 C34 40.42(18)
C31 Fe1 C34 68.18(19)
C36 Fe1 C34 163.33(19)
C38 Fe1 C30 162.4(2)
C32 Fe1 C30 68.24(18)
C37 Fe1 C30 157.0(2)
C39 Fe1 C30 129.91(19)
C33 Fe1 C30 68.34(18)
C31 Fe1 C30 40.38(17)
C36 Fe1 C30 125.77(19)
C34 Fe1 C30 40.54(18)
C38 Fe1 C35 68.80(19)
C32 Fe1 C35 158.9(2)
C37 Fe1 C35 68.49(19)
C39 Fe1 C35 40.52(18)
C33 Fe1 C35 160.35(19)
C31 Fe1 C35 126.71(18)
C36 Fe1 C35 40.63(18)
C34 Fe1 C35 128.40(18)
C30 Fe1 C35 114.13(16)
C38 Fe1 Sc1 119.72(16)
C32 Fe1 Sc1 124.25(14)
C37 Fe1 Sc1 124.10(15)
C39 Fe1 Sc1 79.34(13)
C33 Fe1 Sc1 118.18(14)
C31 Fe1 Sc1 86.09(12)
C36 Fe1 Sc1 85.70(14)
C34 Fe1 Sc1 78.08(13)
C30 Fe1 Sc1 57.41(12)
C35 Fe1 Sc1 57.48(11)
C54 Fe2 C53 40.6(2)
C54 Fe2 C60 121.0(2)
C53 Fe2 C60 152.9(2)
C54 Fe2 C59 103.9(2)
C53 Fe2 C59 115.7(2)
C60 Fe2 C59 40.5(2)
C54 Fe2 C58 118.8(3)
C53 Fe2 C58 101.5(3)
C60 Fe2 C58 68.1(3)
C59 Fe2 C58 40.3(2)
C54 Fe2 C52 68.5(2)
C53 Fe2 C52 41.0(2)
C60 Fe2 C52 165.9(2)
C59 Fe2 C52 151.8(2)
C58 Fe2 C52 118.0(3)
C54 Fe2 C57 156.3(2)
C53 Fe2 C57 121.2(3)
C60 Fe2 C57 67.9(2)
C59 Fe2 C57 67.8(2)
C58 Fe2 C57 40.7(2)
C52 Fe2 C57 107.7(2)
C54 Fe2 C55 40.9(2)
C53 Fe2 C55 68.3(2)
C60 Fe2 C55 111.7(2)
C59 Fe2 C55 125.0(2)
C58 Fe2 C55 157.9(2)
C52 Fe2 C55 67.9(2)
C57 Fe2 C55 161.3(2)
C54 Fe2 C56 159.3(2)
C53 Fe2 C56 160.1(2)
C60 Fe2 C56 40.69(18)
C59 Fe2 C56 68.1(2)
C58 Fe2 C56 68.2(2)
C52 Fe2 C56 127.5(2)
C57 Fe2 C56 40.2(2)
C55 Fe2 C56 127.16(19)
C54 Fe2 C51 68.6(2)
C53 Fe2 C51 68.3(2)
C60 Fe2 C51 130.5(2)
C59 Fe2 C51 164.2(2)
C58 Fe2 C51 155.6(2)
C52 Fe2 C51 40.08(19)
C57 Fe2 C51 124.5(2)
C55 Fe2 C51 40.50(19)
C56 Fe2 C51 113.82(18)
C54 Fe2 Sc2 117.80(18)
C53 Fe2 Sc2 123.74(17)
C60 Fe2 Sc2 80.77(14)
C59 Fe2 Sc2 120.42(18)
C58 Fe2 Sc2 123.28(19)
C52 Fe2 Sc2 85.55(14)
C57 Fe2 Sc2 84.37(15)
C55 Fe2 Sc2 77.25(14)
C56 Fe2 Sc2 57.68(12)
C51 Fe2 Sc2 56.76(13)
N2 Si2 C46 109.3(2)
N2 Si2 C45 111.4(2)
C46 Si2 C45 107.6(3)
N2 Si2 C47 113.3(2)
C46 Si2 C47 108.3(3)
C45 Si2 C47 106.7(3)
N6 Si3 C63 114.6(3)
N6 Si3 C62A 113.6(3)
C63 Si3 C62A 106.9(5)
N6 Si3 C62B 113.2(9)
C63 Si3 C62B 132.0(9)
C62A Si3 C62B 47.4(10)
N6 Si3 C61A 107.7(3)
C63 Si3 C61A 107.0(4)
C62A Si3 C61A 106.6(5)
C62B Si3 C61A 61.5(12)
N6 Si3 C61B 92.1(8)
C63 Si3 C61B 79.9(8)
C62A Si3 C61B 145.9(8)
C62B Si3 C61B 102.9(13)
C61A Si3 C61B 41.5(7)
N7 Si4 C68 111.5(3)
N7 Si4 C67 108.8(2)
C68 Si4 C67 110.5(4)
N7 Si4 C69 113.3(2)
C68 Si4 C69 107.7(3)
C67 Si4 C69 104.9(3)
C30 N1 Si1B 121.4(3)
C30 N1 Si1A 117.7(3)
Si1B N1 Si1A 29.07(14)
C30 N1 Sc1 104.6(3)
Si1B N1 Sc1 132.9(2)
Si1A N1 Sc1 132.3(2)
C35 N2 Si2 119.7(3)
C35 N2 Sc1 104.5(3)
Si2 N2 Sc1 135.76(19)
C5 N3 C1 105.8(4)
C5 N3 Sc1 115.9(3)
C1 N3 Sc1 138.3(3)
C10 N4 C6 113.5(3)
C10 N4 Sc1 123.5(3)
C6 N4 Sc1 122.9(3)
C15 N5 C11 119.4(4)
C15 N5 Sc1 122.9(3)
C11 N5 Sc1 117.6(3)
C51 N6 Si3 121.8(3)
C51 N6 Sc2 104.1(3)
Si3 N6 Sc2 133.3(2)
C56 N7 Si4 120.5(3)
C56 N7 Sc2 105.8(3)
Si4 N7 Sc2 133.5(2)
C20 N8 C16 105.7(4)
C20 N8 Sc2 114.9(3)
C16 N8 Sc2 138.7(3)
C29 N9 C25 119.1(4)
C29 N9 Sc2 123.8(3)
C25 N9 Sc2 117.0(3)
C73 N10 C21 113.4(4)
C73 N10 Sc2 123.2(3)
C21 N10 Sc2 123.3(3)
C2 C1 N3 110.0(4)
C2 C1 H1A 125.0
N3 C1 H1A 125.0
C1 C2 N11 105.7(4)
C1 C2 H2A 127.1
N11 C2 H2A 127.1
C5 N11 C2 107.8(4)
C5 N11 C4 127.5(4)
C2 N11 C4 124.7(4)
N11 C4 H4A 109.5
N11 C4 H4B 109.5
H4A C4 H4B 109.5
N11 C4 H4C 109.5
H4A C4 H4C 109.5
H4B C4 H4C 109.5
N3 C5 N11 110.6(4)
N3 C5 C6 121.9(4)
N11 C5 C6 127.5(4)
C7B C6 C7A 65.8(6)
C7B C6 N4 114.8(6)
C7A C6 N4 119.1(6)
C7B C6 C5 127.5(7)
C7A C6 C5 118.9(5)
N4 C6 C5 106.6(3)
C10 C9 C8B 109.8(6)
C10 C9 C8A 111.0(6)
C8B C9 C8A 65.9(6)
C10 C9 H9A 119(5)
C8B C9 H9A 119(5)
C8A C9 H9A 121(5)
C9 C10 N4 123.0(5)
C9 C10 C11 123.7(4)
N4 C10 C11 113.3(4)
N5 C11 C12 120.3(4)
N5 C11 C10 114.6(4)
C12 C11 C10 125.1(4)
C13 C12 C11 120.3(5)
C13 C12 H12A 119.8
C11 C12 H12A 119.8
C12 C13 C14 119.2(5)
C12 C13 H13A 120.4
C14 C13 H13A 120.4
C15 C14 C13 118.2(5)
C15 C14 H14A 120.9
C13 C14 H14A 120.9
N5 C15 C14 122.5(5)
N5 C15 H15A 118.7
C14 C15 H15A 118.7
C17 C16 N8 110.0(4)
C17 C16 H16A 125.0
N8 C16 H16A 125.0
C16 C17 N12 106.4(4)
C16 C17 H17A 126.8
N12 C17 H17A 126.8
C20 N12 C17 107.1(4)
C20 N12 C19 126.8(5)
C17 N12 C19 126.2(5)
N12 C19 H19A 109.5
N12 C19 H19B 109.5
H19A C19 H19B 109.5
N12 C19 H19C 109.5
H19A C19 H19C 109.5
H19B C19 H19C 109.5
N8 C20 N12 110.8(4)
N8 C20 C21 122.5(4)
N12 C20 C21 126.7(5)
N10 C21 C22 112.3(4)
N10 C21 C20 105.6(4)
C22 C21 C20 116.0(4)
N10 C21 H21A 107.5
C22 C21 H21A 107.5
C20 C21 H21A 107.5
C23 C22 C21 115.4(5)
C23 C22 H22A 122(3)
C21 C22 H22A 123(3)
C22 C23 C24 120.6(5)
C22 C23 H23A 119.7
C24 C23 H23A 119.7
C73 C24 C23 116.4(5)
C73 C24 H24A 121.8
C23 C24 H24A 121.8
N9 C25 C26 120.2(4)
N9 C25 C73 114.4(4)
C26 C25 C73 125.4(4)
C27 C26 C25 120.3(5)
C27 C26 H26A 119.9
C25 C26 H26A 119.9
C26 C27 C28 118.7(5)
C26 C27 H27A 120.7
C28 C27 H27A 120.7
C29 C28 C27 118.4(5)
C29 C28 H28A 120.8
C27 C28 H28A 120.8
N9 C29 C28 123.4(5)
N9 C29 H29A 118.3
C28 C29 H29A 118.3
N1 C30 C31 127.3(4)
N1 C30 C34 126.0(4)
C31 C30 C34 106.6(4)
N1 C30 Fe1 128.6(3)
C31 C30 Fe1 67.9(3)
C34 C30 Fe1 68.5(3)
N1 C30 Sc1 46.10(19)
C31 C30 Sc1 122.1(3)
C34 C30 Sc1 107.3(3)
Fe1 C30 Sc1 83.06(14)
C32 C31 C30 108.4(4)
C32 C31 Fe1 69.1(3)
C30 C31 Fe1 71.7(3)
C32 C31 H31A 125.8
C30 C31 H31A 125.8
Fe1 C31 H31A 125.8
C33 C32 C31 108.4(4)
C33 C32 Fe1 70.0(3)
C31 C32 Fe1 70.0(3)
C33 C32 H32A 125.8
C31 C32 H32A 125.8
Fe1 C32 H32A 125.8
C34 C33 C32 107.7(4)
C34 C33 Fe1 70.4(3)
C32 C33 Fe1 69.2(3)
C34 C33 H33A 126.1
C32 C33 H33A 126.1
Fe1 C33 H33A 126.1
C33 C34 C30 108.9(4)
C33 C34 Fe1 69.1(3)
C30 C34 Fe1 71.0(3)
C33 C34 H34A 125.6
C30 C34 H34A 125.6
Fe1 C34 H34A 125.6
N2 C35 C39 127.3(4)
N2 C35 C36 127.5(4)
C39 C35 C36 105.2(4)
N2 C35 Fe1 128.8(3)
C39 C35 Fe1 67.5(3)
C36 C35 Fe1 67.6(3)
N2 C35 Sc1 46.43(19)
C39 C35 Sc1 109.0(3)
C36 C35 Sc1 120.6(3)
Fe1 C35 Sc1 82.80(14)
C37 C36 C35 108.9(5)
C37 C36 Fe1 69.1(3)
C35 C36 Fe1 71.8(3)
C37 C36 H36A 125.6
C35 C36 H36A 125.6
Fe1 C36 H36A 125.6
C38 C37 C36 108.5(5)
C38 C37 Fe1 69.4(3)
C36 C37 Fe1 70.2(3)
C38 C37 H37A 125.8
C36 C37 H37A 125.8
Fe1 C37 H37A 125.8
C37 C38 C39 107.8(5)
C37 C38 Fe1 70.1(3)
C39 C38 Fe1 70.3(3)
C37 C38 H38A 126.1
C39 C38 H38A 126.1
Fe1 C38 H38A 126.1
C38 C39 C35 109.6(5)
C38 C39 Fe1 68.8(3)
C35 C39 Fe1 72.0(3)
C38 C39 H39A 125.2
C35 C39 H39A 125.2
Fe1 C39 H39A 125.2
Si2 C45 H45A 109.5
Si2 C45 H45B 109.5
H45A C45 H45B 109.5
Si2 C45 H45C 109.5
H45A C45 H45C 109.5
H45B C45 H45C 109.5
Si2 C46 H46A 109.5
Si2 C46 H46B 109.5
H46A C46 H46B 109.5
Si2 C46 H46C 109.5
H46A C46 H46C 109.5
H46B C46 H46C 109.5
C49 C47 C50 108.2(5)
C49 C47 C48 108.9(5)
C50 C47 C48 107.9(5)
C49 C47 Si2 111.4(4)
C50 C47 Si2 110.7(3)
C48 C47 Si2 109.5(4)
C47 C48 H48A 109.5
C47 C48 H48B 109.5
H48A C48 H48B 109.5
C47 C48 H48C 109.5
H48A C48 H48C 109.5
H48B C48 H48C 109.5
C47 C49 H49A 109.5
C47 C49 H49B 109.5
H49A C49 H49B 109.5
C47 C49 H49C 109.5
H49A C49 H49C 109.5
H49B C49 H49C 109.5
C47 C50 H50A 109.5
C47 C50 H50B 109.5
H50A C50 H50B 109.5
C47 C50 H50C 109.5
H50A C50 H50C 109.5
H50B C50 H50C 109.5
N6 C51 C52 128.7(4)
N6 C51 C55 125.6(5)
C52 C51 C55 105.8(4)
N6 C51 Fe2 129.7(3)
C52 C51 Fe2 67.2(3)
C55 C51 Fe2 67.7(3)
N6 C51 Sc2 46.7(2)
C52 C51 Sc2 122.5(4)
C55 C51 Sc2 106.8(3)
Fe2 C51 Sc2 83.47(15)
C53 C52 C51 109.3(5)
C53 C52 Fe2 68.6(3)
C51 C52 Fe2 72.7(3)
C53 C52 H52A 125.4
C51 C52 H52A 125.4
Fe2 C52 H52A 125.4
C54 C53 C52 108.2(5)
C54 C53 Fe2 69.7(3)
C52 C53 Fe2 70.4(3)
C54 C53 H53A 125.9
C52 C53 H53A 125.9
Fe2 C53 H53A 125.9
C53 C54 C55 108.2(5)
C53 C54 Fe2 69.7(4)
C55 C54 Fe2 71.0(3)
C53 C54 H54A 125.9
C55 C54 H54A 125.9
Fe2 C54 H54A 125.9
C54 C55 C51 108.6(5)
C54 C55 Fe2 68.1(3)
C51 C55 Fe2 71.8(3)
C54 C55 H55A 125.7
C51 C55 H55A 125.7
Fe2 C55 H55A 125.7
N7 C56 C57 127.3(4)
N7 C56 C60 127.3(5)
C57 C56 C60 105.4(4)
N7 C56 Fe2 128.3(3)
C57 C56 Fe2 68.1(3)
C60 C56 Fe2 66.9(3)
N7 C56 Sc2 45.4(2)
C57 C56 Sc2 118.6(3)
C60 C56 Sc2 111.0(3)
Fe2 C56 Sc2 82.97(15)
C58 C57 C56 109.0(5)
C58 C57 Fe2 68.8(4)
C56 C57 Fe2 71.8(3)
C58 C57 H57A 125.5
C56 C57 H57A 125.5
Fe2 C57 H57A 125.5
C59 C58 C57 107.9(5)
C59 C58 Fe2 69.8(4)
C57 C58 Fe2 70.5(3)
C59 C58 H58A 126.0
C57 C58 H58A 126.0
Fe2 C58 H58A 126.0
C58 C59 C60 108.5(5)
C58 C59 Fe2 70.0(3)
C60 C59 Fe2 69.7(3)
C58 C59 H59A 125.7
C60 C59 H59A 125.7
Fe2 C59 H59A 125.7
C59 C60 C56 109.1(5)
C59 C60 Fe2 69.8(3)
C56 C60 Fe2 72.5(3)
C59 C60 H60A 125.4
C56 C60 H60A 125.4
Fe2 C60 H60A 125.4
C66 C63 C64 109.7(7)
C66 C63 C65 110.8(7)
C64 C63 C65 104.0(6)
C66 C63 Si3 110.7(5)
C64 C63 Si3 109.8(5)
C65 C63 Si3 111.7(6)
C63 C64 H64A 109.5
C63 C64 H64B 109.5
H64A C64 H64B 109.5
C63 C64 H64C 109.5
H64A C64 H64C 109.5
H64B C64 H64C 109.5
C63 C65 H65A 109.5
C63 C65 H65B 109.5
H65A C65 H65B 109.5
C63 C65 H65C 109.5
H65A C65 H65C 109.5
H65B C65 H65C 109.5
C63 C66 H66A 109.5
C63 C66 H66B 109.5
H66A C66 H66B 109.5
C63 C66 H66C 109.5
H66A C66 H66C 109.5
H66B C66 H66C 109.5
Si4 C67 H67A 109.5
Si4 C67 H67B 109.5
H67A C67 H67B 109.5
Si4 C67 H67C 109.5
H67A C67 H67C 109.5
H67B C67 H67C 109.5
C70 C69 C71 107.8(5)
C70 C69 C72 109.9(5)
C71 C69 C72 108.3(5)
C70 C69 Si4 110.7(5)
C71 C69 Si4 111.0(4)
C72 C69 Si4 109.1(4)
C69 C70 H70A 109.5
C69 C70 H70B 109.5
H70A C70 H70B 109.5
C69 C70 H70C 109.5
H70A C70 H70C 109.5
H70B C70 H70C 109.5
C69 C71 H71A 109.5
C69 C71 H71B 109.5
H71A C71 H71B 109.5
C69 C71 H71C 109.5
H71A C71 H71C 109.5
H71B C71 H71C 109.5
C69 C72 H72A 109.5
C69 C72 H72B 109.5
H72A C72 H72B 109.5
C69 C72 H72C 109.5
H72A C72 H72C 109.5
H72B C72 H72C 109.5
N10 C73 C24 122.7(5)
N10 C73 C25 113.6(4)
C24 C73 C25 123.4(4)
Si1B C74 Si1A 25.89(14)
Si1B C74 H74A 106.5
Si1A C74 H74A 109.5
Si1B C74 H74B 131.6
Si1A C74 H74B 109.5
H74A C74 H74B 109.5
Si1B C74 H74C 87.2
Si1A C74 H74C 109.5
H74A C74 H74C 109.5
H74B C74 H74C 109.5
C101 C102 C103 119.6(7)
C101 C102 H10A 107.4
C103 C102 H10A 107.4
C101 C102 H10B 107.4
C103 C102 H10B 107.4
H10A C102 H10B 107.0
C102 C101 C100 115.7(8)
C102 C101 H10C 108.3
C100 C101 H10C 108.3
C102 C101 H10D 108.3
C100 C101 H10D 108.3
H10C C101 H10D 107.4
C103 C104 H10E 109.5
C103 C104 H10F 109.5
H10E C104 H10F 109.5
C103 C104 H10G 109.5
H10E C104 H10G 109.5
H10F C104 H10G 109.5
C102 C103 C104 115.0(7)
C102 C103 H10M 108.5
C104 C103 H10M 108.5
C102 C103 H10H 108.5
C104 C103 H10H 108.5
H10M C103 H10H 107.5
C101 C100 H10I 109.5
C101 C100 H10J 109.5
H10I C100 H10J 109.5
C101 C100 H10K 109.5
H10I C100 H10K 109.5
H10J C100 H10K 109.5
C8A C7A C6 113.8(7)
C8A C7A H7AA 123.1
C6 C7A H7AA 123.1
C7A C8A C9 119.1(7)
C7A C8A H8AA 120.4
C9 C8A H8AA 120.4
C7B C8B C9 114.1(9)
C7B C8B H8BA 122.9
C9 C8B H8BA 122.9
C8B C7B C6 121.2(10)
C8B C7B H7BA 119.4
C6 C7B H7BA 119.4
C82B C80 Si1A 46.3(5)
C82B C80 H80A 65.3
Si1A C80 H80A 109.5
C82B C80 H80B 137.4
Si1A C80 H80B 109.5
H80A C80 H80B 109.5
C82B C80 H80C 111.9
Si1A C80 H80C 109.5
H80A C80 H80C 109.5
H80B C80 H80C 109.5
N1 Si1A C80 118.2(4)
N1 Si1A C82A 113.3(3)
C80 Si1A C82A 104.9(4)
N1 Si1A C74 103.1(3)
C80 Si1A C74 111.1(4)
C82A Si1A C74 105.7(4)
C85A C82A C84A 108.9(10)
C85A C82A C83A 110.4(11)
C84A C82A C83A 110.5(11)
C85A C82A Si1A 112.7(7)
C84A C82A Si1A 109.5(8)
C83A C82A Si1A 104.8(9)
N1 Si1B C74 110.1(3)
N1 Si1B C81B 113.1(6)
C74 Si1B C81B 111.8(7)
N1 Si1B C82B 109.8(5)
C74 Si1B C82B 103.0(5)
C81B Si1B C82B 108.6(7)
C83B C82B C84B 109.7(18)
C83B C82B C80 101(2)
C84B C82B C80 118.8(11)
C83B C82B Si1B 116.9(14)
C84B C82B Si1B 110.0(11)
C80 C82B Si1B 100.0(7)
Si3 C61A H61A 109.5
Si3 C61A H61B 109.5
Si3 C61A H61C 109.5
Si3 C62A H62A 109.5
Si3 C62A H62B 109.5
Si3 C62A H62C 109.5
Si3 C61B H61D 109.5
Si3 C61B H61E 109.5
Si3 C61B H61F 109.5
Si3 C62B H62D 109.5
Si3 C62B H62E 109.5
Si3 C62B H62F 109.5
Si4 C68 H68A 109.5
Si4 C68 H68B 109.5
Si4 C68 H68C 109.5

loop_
_geom_bond_atom_site_label_1
_geom_bond_atom_site_label_2
_geom_bond_distance
Sc1 N1 2.069(4)
Sc1 N2 2.082(4)
Sc1 N4 2.149(3)
Sc1 N3 2.270(4)
Sc1 N5 2.287(4)
Sc1 C30 2.779(4)
Sc1 C35 2.783(4)
Sc1 Fe1 3.2740(10)
Sc2 N7 2.078(4)
Sc2 N6 2.082(4)
Sc2 N10 2.137(4)
Sc2 N8 2.270(4)
Sc2 N9 2.299(4)
Sc2 C51 2.775(5)
Sc2 C56 2.807(5)
Sc2 Fe2 3.2969(10)
Fe1 C38 2.028(5)
Fe1 C32 2.038(5)
Fe1 C37 2.037(5)
Fe1 C39 2.048(5)
Fe1 C33 2.048(5)
Fe1 C31 2.049(5)
Fe1 C36 2.053(5)
Fe1 C34 2.065(5)
Fe1 C30 2.099(4)
Fe1 C35 2.109(4)
Fe2 C54 2.027(6)
Fe2 C53 2.028(6)
Fe2 C60 2.031(5)
Fe2 C59 2.032(6)
Fe2 C58 2.035(6)
Fe2 C52 2.051(5)
Fe2 C57 2.057(6)
Fe2 C55 2.067(6)
Fe2 C56 2.106(5)
Fe2 C51 2.123(5)
Si2 N2 1.718(4)
Si2 C46 1.855(5)
Si2 C45 1.878(5)
Si2 C47 1.888(5)
Si3 N6 1.736(4)
Si3 C63 1.853(8)
Si3 C62A 1.856(8)
Si3 C62B 1.87(2)
Si3 C61A 1.911(7)
Si3 C61B 2.35(3)
Si4 N7 1.713(4)
Si4 C68 1.871(7)
Si4 C67 1.883(6)
Si4 C69 1.896(5)
N1 C30 1.405(5)
N1 Si1B 1.702(5)
N1 Si1A 1.745(4)
N2 C35 1.396(5)
N3 C5 1.308(5)
N3 C1 1.385(6)
N4 C10 1.360(5)
N4 C6 1.457(6)
N5 C15 1.340(6)
N5 C11 1.363(5)
N6 C51 1.397(6)
N7 C56 1.404(6)
N8 C20 1.322(6)
N8 C16 1.387(6)
N9 C29 1.335(6)
N9 C25 1.360(6)
N10 C73 1.355(6)
N10 C21 1.466(6)
C1 C2 1.349(6)
C1 H1A 0.9500
C2 N11 1.365(6)
C2 H2A 0.9500
N11 C5 1.361(6)
N11 C4 1.475(6)
C4 H4A 0.9800
C4 H4B 0.9800
C4 H4C 0.9800
C5 C6 1.497(7)
C6 C7B 1.357(11)
C6 C7A 1.380(9)
C9 C10 1.346(7)
C9 C8B 1.485(13)
C9 C8A 1.584(11)
C9 H9A 0.85(7)
C10 C11 1.467(6)
C11 C12 1.386(6)
C12 C13 1.374(7)
C12 H12A 0.9500
C13 C14 1.394(7)
C13 H13A 0.9500
C14 C15 1.387(7)
C14 H14A 0.9500
C15 H15A 0.9500
C16 C17 1.351(7)
C16 H16A 0.9500
C17 N12 1.377(7)
C17 H17A 0.9500
N12 C20 1.369(6)
N12 C19 1.475(7)
C19 H19A 0.9800
C19 H19B 0.9800
C19 H19C 0.9800
C20 C21 1.505(7)
C21 C22 1.482(7)
C21 H21A 1.0000
C22 C23 1.345(8)
C22 H22A 1.01(6)
C23 C24 1.437(8)
C23 H23A 0.9500
C24 C73 1.380(6)
C24 H24A 0.9500
C25 C26 1.391(6)
C25 C73 1.463(7)
C26 C27 1.379(7)
C26 H26A 0.9500
C27 C28 1.397(7)
C27 H27A 0.9500
C28 C29 1.369(7)
C28 H28A 0.9500
C29 H29A 0.9500
C30 C31 1.432(6)
C30 C34 1.443(6)
C31 C32 1.430(7)
C31 H31A 1.0000
C32 C33 1.423(7)
C32 H32A 1.0000
C33 C34 1.421(6)
C33 H33A 1.0000
C34 H34A 1.0000
C35 C39 1.440(6)
C35 C36 1.446(6)
C36 C37 1.423(7)
C36 H36A 1.0000
C37 C38 1.407(8)
C37 H37A 1.0000
C38 C39 1.422(7)
C38 H38A 1.0000
C39 H39A 1.0000
C45 H45A 0.9800
C45 H45B 0.9800
C45 H45C 0.9800
C46 H46A 0.9800
C46 H46B 0.9800
C46 H46C 0.9800
C47 C49 1.523(8)
C47 C50 1.544(7)
C47 C48 1.549(8)
C48 H48A 0.9800
C48 H48B 0.9800
C48 H48C 0.9800
C49 H49A 0.9800
C49 H49B 0.9800
C49 H49C 0.9800
C50 H50A 0.9800
C50 H50B 0.9800
C50 H50C 0.9800
C51 C52 1.432(7)
C51 C55 1.451(7)
C52 C53 1.428(7)
C52 H52A 1.0000
C53 C54 1.407(9)
C53 H53A 1.0000
C54 C55 1.430(8)
C54 H54A 1.0000
C55 H55A 1.0000
C56 C57 1.431(7)
C56 C60 1.440(6)
C57 C58 1.422(8)
C57 H57A 1.0000
C58 C59 1.399(9)
C58 H58A 1.0000
C59 C60 1.405(8)
C59 H59A 1.0000
C60 H60A 1.0000
C63 C66 1.541(10)
C63 C64 1.544(11)
C63 C65 1.549(10)
C64 H64A 0.9800
C64 H64B 0.9800
C64 H64C 0.9800
C65 H65A 0.9800
C65 H65B 0.9800
C65 H65C 0.9800
C66 H66A 0.9800
C66 H66B 0.9800
C66 H66C 0.9800
C67 H67A 0.9800
C67 H67B 0.9800
C67 H67C 0.9800
C69 C70 1.510(8)
C69 C71 1.542(7)
C69 C72 1.554(8)
C70 H70A 0.9800
C70 H70B 0.9800
C70 H70C 0.9800
C71 H71A 0.9800
C71 H71B 0.9800
C71 H71C 0.9800
C72 H72A 0.9800
C72 H72B 0.9800
C72 H72C 0.9800
C74 Si1B 1.856(7)
C74 Si1A 1.975(7)
C74 H74A 0.9800
C74 H74B 0.9800
C74 H74C 0.9800
C102 C101 1.343(10)
C102 C103 1.353(10)
C102 H10A 0.9900
C102 H10B 0.9900
C101 C100 1.458(11)
C101 H10C 0.9900
C101 H10D 0.9900
C104 C103 1.484(11)
C104 H10E 0.9800
C104 H10F 0.9800
C104 H10G 0.9800
C103 H10M 0.9900
C103 H10H 0.9900
C100 H10I 0.9800
C100 H10J 0.9800
C100 H10K 0.9800
C7A C8A 1.352(11)
C7A H7AA 0.9500
C8A H8AA 0.9500
C8B C7B 1.357(15)
C8B H8BA 0.9500
C7B H7BA 0.9500
C80 C82B 1.687(15)
C80 Si1A 1.888(8)
C80 H80A 0.9800
C80 H80B 0.9800
C80 H80C 0.9800
Si1A C82A 1.891(10)
C82A C85A 1.525(16)
C82A C84A 1.556(17)
C82A C83A 1.581(19)
C83A H83A 0.9800
C83A H83B 0.9800
C83A H83C 0.9800
C84A H84A 0.9800
C84A H84B 0.9800
C84A H84C 0.9800
C85A H85A 0.9800
C85A H85B 0.9800
C85A H85C 0.9800
Si1B C81B 1.862(19)
Si1B C82B 1.888(14)
C81B H81A 0.9800
C81B H81B 0.9800
C81B H81C 0.9800
C82B C83B 1.45(3)
C82B C84B 1.52(2)
C83B H83D 0.9800
C83B H83E 0.9800
C83B H83F 0.9800
C84B H84D 0.9800
C84B H84E 0.9800
C84B H84F 0.9800
C61A H61A 0.9800
C61A H61B 0.9800
C61A H61C 0.9800
C62A H62A 0.9800
C62A H62B 0.9800
C62A H62C 0.9800
C61B H61D 0.9800
C61B H61E 0.9800
C61B H61F 0.9800
C62B H62D 0.9800
C62B H62E 0.9800
C62B H62F 0.9800
C68 H68A 0.9800
C68 H68B 0.9800
C68 H68C 0.9800
